data_2224850
loop_
_publ_author_name
'Weil, Matthias'
'St\"oger, Berthold'

_publ_section_title
;
 Pb~3~Te~2~O~6~Br~2~
;
_journal_coeditor_code BR2129
_journal_issue 2
_journal_name_full 'Acta Crystallographica Section E'
_journal_page_first i7
_journal_paper_doi 10.1107/S1600536809053604
_journal_volume 66
_journal_year 2010
_chemical_formula_iupac 'Pb3 Te2 O6 Br2'
_chemical_formula_structural 'Pb3 Te2 O6 Br2'
_chemical_formula_sum 'Br2 O6 Pb3 Te2'
_chemical_formula_weight 1132.59
_chemical_name_systematic
;
trilead(II) bis[telluraTe^IV^] dibromide
;
_space_group_IT_number 12
_symmetry_cell_setting monoclinic
_symmetry_space_group_name_Hall '-C 2y'
_symmetry_space_group_name_H-M 'C 1 2/m 1'
_atom_sites_solution_primary direct
_atom_sites_solution_secondary difmap
_audit_creation_method SHELXL-97
_cell_angle_alpha 90.00
_cell_angle_beta 104.0460(10)
_cell_angle_gamma 90.00
_cell_formula_units_Z 4
_cell_length_a 16.9151(9)
_cell_length_b 5.6813(3)
_cell_length_c 11.0623(6)
_cell_measurement_reflns_used 4771
_cell_measurement_temperature 296(2)
_cell_measurement_theta_max 32.23
_cell_measurement_theta_min 2.48
_cell_volume 1031.30(10)
_computing_cell_refinement 'SAINT (Bruker, 2008)'
_computing_data_collection 'APEX2 (Bruker, 2008)'
_computing_data_reduction 'SAINT (Bruker, 2008)'
_computing_molecular_graphics 'ATOMS (Dowty, 2006)'
_computing_publication_material 'SHELXL97 (Sheldrick, 2008)'
_computing_structure_refinement 'SHELXL97 (Sheldrick, 2008)'
_computing_structure_solution 'SHELXS97 (Sheldrick, 2008)'
_diffrn_ambient_temperature 296(2)
_diffrn_measured_fraction_theta_full 0.999
_diffrn_measured_fraction_theta_max 0.999
_diffrn_measurement_device_type 'Bruker APEXII CCD'
_diffrn_measurement_method '\w- and \f-scans'
_diffrn_radiation_monochromator graphite
_diffrn_radiation_source 'fine-focus sealed tube'
_diffrn_radiation_type MoK\a
_diffrn_radiation_wavelength 0.71073
_diffrn_reflns_av_R_equivalents 0.0304
_diffrn_reflns_av_sigmaI/netI 0.0246
_diffrn_reflns_limit_h_max 15
_diffrn_reflns_limit_h_min -22
_diffrn_reflns_limit_k_max 7
_diffrn_reflns_limit_k_min -7
_diffrn_reflns_limit_l_max 14
_diffrn_reflns_limit_l_min -13
_diffrn_reflns_number 3758
_diffrn_reflns_theta_full 27.92
_diffrn_reflns_theta_max 27.92
_diffrn_reflns_theta_min 1.90
_diffrn_standards_number 0
_exptl_absorpt_coefficient_mu 62.141
_exptl_absorpt_correction_T_max 0.41
_exptl_absorpt_correction_T_min 0.06
_exptl_absorpt_correction_type numerical
_exptl_absorpt_process_details
;
(HABITUS; Herrendorf, 1997)
;
_exptl_crystal_colour colourless
_exptl_crystal_density_diffrn 7.295
_exptl_crystal_density_method 'not measured'
_exptl_crystal_description rod
_exptl_crystal_F_000 1872
_exptl_crystal_size_max 0.18
_exptl_crystal_size_mid 0.10
_exptl_crystal_size_min 0.04
_refine_diff_density_max 7.405
_refine_diff_density_min -6.407
_refine_ls_extinction_coef 0.00021(2)
_refine_ls_extinction_expression Fc^*^=kFc[1+0.001xFc^2^\l^3^/sin(2\q)]^-1/4^
_refine_ls_extinction_method 'SHELXL97 (Sheldrick, 2008)'
_refine_ls_goodness_of_fit_ref 1.145
_refine_ls_matrix_type full
_refine_ls_number_parameters 73
_refine_ls_number_reflns 1371
_refine_ls_number_restraints 0
_refine_ls_restrained_S_all 1.145
_refine_ls_R_factor_all 0.0492
_refine_ls_R_factor_gt 0.0483
_refine_ls_shift/su_max 0.000
_refine_ls_shift/su_mean 0.000
_refine_ls_structure_factor_coef Fsqd
_refine_ls_weighting_details 'w=1/[\s^2^(Fo^2^)+(0.0166P)^2^+250.8836P] where P=(Fo^2^+2Fc^2^)/3'
_refine_ls_weighting_scheme calc
_refine_ls_wR_factor_gt 0.1063
_refine_ls_wR_factor_ref 0.1067
_reflns_number_gt 1338
_reflns_number_total 1371
_reflns_threshold_expression I>2\s(I)
_cod_data_source_file br2129.cif
_cod_data_source_block I
_cod_original_sg_symbol_H-M 'C 2/m'
_cod_database_code 2224850
_cod_database_fobs_code 2224850

loop_
_symmetry_equiv_pos_as_xyz
'x, y, z'
'-x, y, -z'
'x+1/2, y+1/2, z'
'-x+1/2, y+1/2, -z'
'-x, -y, -z'
'x, -y, z'
'-x+1/2, -y+1/2, -z'
'x+1/2, -y+1/2, z'

loop_
_atom_site_type_symbol
_atom_site_label
_atom_site_fract_x
_atom_site_fract_y
_atom_site_fract_z
_atom_site_U_iso_or_equiv
_atom_site_adp_type
_atom_site_calc_flag
_atom_site_refinement_flags
_atom_site_occupancy
_atom_site_disorder_assembly
_atom_site_disorder_group
Pb Pb1 0.26158(6) 0.0000 0.21028(8) 0.0178(2) Uani d S 1 . .
Pb Pb2 0.02616(6) 0.0000 0.19788(9) 0.0250(3) Uani d S 1 . .
Pb Pb3 0.16368(6) 0.5000 0.39320(8) 0.0217(3) Uani d S 1 . .
Te Te1 0.10510(10) 0.5000 0.04764(16) 0.0233(4) Uani d S 1 . .
Te Te2 0.37019(9) 0.5000 0.41467(14) 0.0141(3) Uani d S 1 . .
Br Br1 0.31858(15) 0.5000 0.0993(2) 0.0205(5) Uani d S 1 . .
Br Br2 -0.03969(16) 0.5000 0.3103(3) 0.0313(6) Uani d S 1 . .
O O1 0.1315(8) 0.263(3) 0.1840(11) 0.028(3) Uani d . 1 . .
O O2 0.0000 0.294(5) 0.0000 0.059(7) Uani d S 1 . .
O O3 0.3884(15) 0.5000 0.5887(17) 0.040(5) Uani d S 1 . .
O O4 0.2909(7) 0.262(2) 0.3877(10) 0.017(2) Uani d . 1 . .

loop_
_atom_site_aniso_label
_atom_site_aniso_U_11
_atom_site_aniso_U_22
_atom_site_aniso_U_33
_atom_site_aniso_U_12
_atom_site_aniso_U_13
_atom_site_aniso_U_23
Pb1 0.0224(5) 0.0150(4) 0.0161(4) 0.000 0.0048(3) 0.000
Pb2 0.0258(5) 0.0204(5) 0.0253(5) 0.000 -0.0004(4) 0.000
Pb3 0.0190(4) 0.0261(5) 0.0191(4) 0.000 0.0026(3) 0.000
Te1 0.0224(8) 0.0186(8) 0.0236(8) 0.000 -0.0046(6) 0.000
Te2 0.0117(6) 0.0124(7) 0.0177(7) 0.000 0.0025(5) 0.000
Br1 0.0208(11) 0.0220(11) 0.0183(11) 0.000 0.0039(9) 0.000
Br2 0.0202(12) 0.0236(13) 0.0525(18) 0.000 0.0131(12) 0.000
O1 0.032(7) 0.026(7) 0.023(6) -0.010(6) 0.005(5) 0.002(5)
O2 0.031(11) 0.062(18) 0.09(2) 0.000 0.028(13) 0.000
O3 0.051(13) 0.046(14) 0.011(8) 0.000 -0.014(8) 0.000
O4 0.019(5) 0.016(6) 0.018(5) -0.007(5) 0.009(4) -0.001(4)

loop_
_atom_type_symbol
_atom_type_description
_atom_type_scat_dispersion_real
_atom_type_scat_dispersion_imag
_atom_type_scat_source
O O 0.0106 0.0060 'International Tables Vol C Tables 4.2.6.8 and 6.1.1.4'
Br Br -0.2901 2.4595 'International Tables Vol C Tables 4.2.6.8 and 6.1.1.4'
Te Te -0.5308 1.6751 'International Tables Vol C Tables 4.2.6.8 and 6.1.1.4'
Pb Pb -3.3944 10.1111 'International Tables Vol C Tables 4.2.6.8 and 6.1.1.4'

loop_
_geom_angle_atom_site_label_1
_geom_angle_atom_site_label_2
_geom_angle_atom_site_label_3
_geom_angle_site_symmetry_1
_geom_angle_site_symmetry_3
_geom_angle
_geom_angle_publ_flag
O4 Pb1 O4 . 6 76.0(5) ?
O4 Pb1 O1 . 6 116.3(4) ?
O4 Pb1 O1 6 6 74.9(4) ?
O4 Pb1 O1 . . 74.9(4) ?
O4 Pb1 O1 6 . 116.3(4) ?
O1 Pb1 O1 6 . 69.7(6) ?
O1 Pb2 O1 . 6 78.6(7) ?
O1 Pb2 O3 . 7_556 77.6(5) ?
O1 Pb2 O3 6 7_556 77.6(5) ?
O1 Pb2 O2 . 5 108.5(4) ?
O1 Pb2 O2 6 5 62.2(4) ?
O3 Pb2 O2 7_556 5 136.2(5) ?
O1 Pb2 O2 . . 62.2(4) ?
O1 Pb2 O2 6 . 108.5(4) ?
O3 Pb2 O2 7_556 . 136.2(5) ?
O2 Pb2 O2 5 . 76.4(10) ?
O4 Pb3 O4 6_565 . 64.0(5) ?
O4 Pb3 O1 6_565 . 104.3(4) ?
O4 Pb3 O1 . . 72.7(4) ?
O4 Pb3 O1 6_565 6_565 72.7(4) ?
O4 Pb3 O1 . 6_565 104.3(4) ?
O1 Pb3 O1 . 6_565 61.9(6) ?
O1 Te1 O1 6_565 . 85.1(8) ?
O1 Te1 O2 6_565 . 126.3(5) ?
O1 Te1 O2 . . 80.4(6) ?
O1 Te1 O2 6_565 5_565 80.4(6) ?
O1 Te1 O2 . 5_565 126.3(5) ?
O2 Te1 O2 . 5_565 68.2(14) ?
O3 Te2 O4 . . 95.5(6) ?
O3 Te2 O4 . 6_565 95.5(6) ?
O4 Te2 O4 . 6_565 92.3(7) ?
Te1 O1 Pb2 . . 116.3(6) ?
Te1 O1 Pb1 . . 119.9(6) ?
Pb2 O1 Pb1 . . 105.0(5) ?
Te1 O1 Pb3 . . 106.4(6) ?
Pb2 O1 Pb3 . . 105.4(5) ?
Pb1 O1 Pb3 . . 101.9(4) ?
Te1 O2 Te1 . 5_565 111.8(14) ?
Te1 O2 Pb2 . 5 120.87(15) ?
Te1 O2 Pb2 5_565 5 100.36(16) ?
Te1 O2 Pb2 . . 100.36(16) ?
Te1 O2 Pb2 5_565 . 120.87(15) ?
Pb2 O2 Pb2 5 . 103.6(10) ?
Te2 O3 Pb2 . 7_556 154.3(13) ?
Te2 O4 Pb1 . . 124.8(5) ?
Te2 O4 Pb3 . . 100.8(5) ?
Pb1 O4 Pb3 . . 109.7(4) ?

loop_
_geom_bond_atom_site_label_1
_geom_bond_atom_site_label_2
_geom_bond_site_symmetry_2
_geom_bond_distance
_geom_bond_publ_flag
Pb1 O4 . 2.415(11) ?
Pb1 O4 6 2.415(11) ?
Pb1 O1 6 2.617(14) ?
Pb1 O1 . 2.617(14) ?
Pb1 Br2 3_545 3.274(3) ?
Pb1 Br1 1_545 3.3287(13) ?
Pb1 Br1 . 3.3287(13) ?
Pb1 Br1 7 3.364(3) ?
Pb2 O1 . 2.360(13) ?
Pb2 O1 6 2.360(13) ?
Pb2 O3 7_556 2.451(18) ?
Pb2 O2 5 2.704(19) ?
Pb2 O2 . 2.704(19) ?
Pb2 Br2 . 3.3955(17) ?
Pb2 Br2 1_545 3.3955(17) ?
Pb2 Br1 3_445 3.415(3) ?
Pb3 O4 6_565 2.555(12) ?
Pb3 O4 . 2.555(12) ?
Pb3 O1 . 2.617(13) ?
Pb3 O1 6_565 2.617(13) ?
Pb3 O4 4_556 2.788(11) ?
Pb3 O4 7_556 2.788(11) ?
Pb3 O3 7_556 2.995(8) ?
Pb3 O3 7_566 2.995(8) ?
Pb3 Te2 . 3.4432(17) ?
Te1 O1 6_565 1.989(13) ?
Te1 O1 . 1.989(13) ?
Te1 O2 . 2.085(17) ?
Te1 O2 5_565 2.085(17) ?
Te2 O3 . 1.874(19) ?
Te2 O4 . 1.879(11) ?
Te2 O4 6_565 1.879(11) ?
